data_7014046
loop_
_publ_author_name
'Bernhardt, Paul V.'
'Creevey, Nicole L.'

_publ_section_title
;
 Electrochemical anion recognition with ferrocene functionalised
 macrocycles.
;
_journal_issue 6
_journal_name_full 'Dalton transactions (Cambridge, England : 2003)'
_journal_page_first 914
_journal_page_last 920
_journal_paper_doi 10.1039/b400538d
_journal_year 2004
_chemical_compound_source 'synthesis as described'
_chemical_formula_moiety 'C22 H37 Fe1 N5'
_chemical_formula_structural 'C22 H37 FE N5'
_chemical_formula_sum 'C22 H37 Fe N5'
_chemical_formula_weight 427.42
_chemical_name_systematic
;
?
;
_space_group_IT_number 15
_symmetry_cell_setting monoclinic
_symmetry_Int_Tables_number 15
_symmetry_space_group_name_Hall '-C 2yc'
_symmetry_space_group_name_H-M 'C 1 2/c 1'
_atom_sites_solution_hydrogens geom
_atom_sites_solution_primary Patterson
_atom_sites_solution_secondary difmap
_audit_conform_dict_location ftp://ftp.iucr.org/cifdics/cif_core.dic
_audit_conform_dict_name cif_core.dic
_audit_conform_dict_version 2.1
_audit_creation_date 2003-11-05T16:27:04-00:00
_audit_creation_method 'WinGX routine CIF_UPDATE'
_cell_angle_alpha 90
_cell_angle_beta 98.763(7)
_cell_angle_gamma 90
_cell_formula_units_Z 8
_cell_length_a 15.8560(10)
_cell_length_b 9.1701(7)
_cell_length_c 31.549(3)
_cell_measurement_reflns_used 25
_cell_measurement_temperature 296(2)
_cell_measurement_theta_max 11.331
_cell_measurement_theta_min 14.253
_cell_measurement_wavelength 0.71073
_cell_volume 4533.7(6)
_computing_cell_refinement 'CAD4 Express (Enraf Nonius, 1994)'
_computing_data_collection 'CAD4 Express (Enraf Nonius, 1994)'
_computing_data_reduction 'XCAD4 (Harms & Wocadlo, 1995)'
_computing_molecular_graphics 'Ortep-3 for Windows (Farrugia, 1997)'
_computing_publication_material 'WinGX publication routines (Farrugia, 1999)'
_computing_structure_refinement 'SHELXL-97 (Sheldrick, 1997)'
_computing_structure_solution 'SHELXS-86 (Sheldrick, 1986)'
_diffrn_ambient_temperature 293(2)
_diffrn_detector 'scintillation LiI'
_diffrn_detector_dtime 1.195
_diffrn_measured_fraction_theta_full 0.999
_diffrn_measured_fraction_theta_max 0.999
_diffrn_measurement_device '\k-geometry diffractometer'
_diffrn_measurement_device_type 'Enraf Nonius TurboCAD4'
_diffrn_measurement_method 'non-profiled omega/2theta scans'
_diffrn_orient_matrix_type
;
x-axis points to radiation source
the matrix is specified in reciprocal space
;
_diffrn_orient_matrix_UB_11 0.00041
_diffrn_orient_matrix_UB_12 -0.41992E-1
_diffrn_orient_matrix_UB_13 0.29241E-1
_diffrn_orient_matrix_UB_21 0.17605E-1
_diffrn_orient_matrix_UB_22 0.96867E-1
_diffrn_orient_matrix_UB_23 0.13033E-1
_diffrn_orient_matrix_UB_31 -0.61317E-1
_diffrn_orient_matrix_UB_32 0.27455E-1
_diffrn_orient_matrix_UB_33 -0.1144E-2
_diffrn_radiation_monochromator graphite
_diffrn_radiation_probe x-ray
_diffrn_radiation_type MoK\a
_diffrn_radiation_wavelength 0.71073
_diffrn_reflns_av_R_equivalents 0.024
_diffrn_reflns_av_unetI/netI 0.0564
_diffrn_reflns_limit_h_max 18
_diffrn_reflns_limit_h_min 0
_diffrn_reflns_limit_k_max 10
_diffrn_reflns_limit_k_min 0
_diffrn_reflns_limit_l_max 37
_diffrn_reflns_limit_l_min -37
_diffrn_reflns_number 4133
_diffrn_reflns_theta_full 25
_diffrn_reflns_theta_max 25
_diffrn_reflns_theta_min 2.57
_diffrn_source 'Enraf Nonius FR590'
_diffrn_standards_decay_% 7
_diffrn_standards_interval_time 120
_diffrn_standards_number 3
_exptl_absorpt_coefficient_mu 0.682
_exptl_absorpt_correction_T_max 0.8724
_exptl_absorpt_correction_T_min 0.7974
_exptl_absorpt_correction_type psi-scan
_exptl_absorpt_process_details
;
?
;
_exptl_crystal_colour yellow
_exptl_crystal_density_diffrn 1.252
_exptl_crystal_density_method 'not measured'
_exptl_crystal_description prism
_exptl_crystal_F_000 1840
_exptl_crystal_size_max 0.5
_exptl_crystal_size_mid 0.2
_exptl_crystal_size_min 0.2
_refine_diff_density_max 1.703
_refine_diff_density_min -0.217
_refine_diff_density_rms 0.064
_refine_ls_extinction_method none
_refine_ls_goodness_of_fit_ref 1.008
_refine_ls_hydrogen_treatment constr
_refine_ls_matrix_type full
_refine_ls_number_parameters 273
_refine_ls_number_reflns 3977
_refine_ls_number_restraints 0
_refine_ls_restrained_S_all 1.008
_refine_ls_R_factor_all 0.1013
_refine_ls_R_factor_gt 0.0451
_refine_ls_shift/su_max 0
_refine_ls_shift/su_mean 0
_refine_ls_structure_factor_coef Fsqd
_refine_ls_weighting_details 'calc w=1/[\s^2^(Fo^2^)+(0.0768P)^2^+2.3321P] where P=(Fo^2^+2Fc^2^)/3'
_refine_ls_weighting_scheme calc
_refine_ls_wR_factor_gt 0.1168
_refine_ls_wR_factor_ref 0.1406
_reflns_number_gt 2396
_reflns_number_total 3977
_reflns_threshold_expression >2sigma(I)
_cod_data_source_file b400538d.txt
_cod_data_source_block 1908nc4
_cod_original_sg_symbol_H-M 'C 2/c'
_cod_database_code 7014046
_exptl_absorpt_factor_mur 0.136
_exptl_absorpt_correction_t_ave 0.837
_diffrn_standards_decay_corr_max 1.145
_diffrn_standards_decay_corr_min 0.946

loop_
_symmetry_equiv_pos_as_xyz
'x, y, z'
'-x, y, -z+1/2'
'x+1/2, y+1/2, z'
'-x+1/2, y+1/2, -z+1/2'
'-x, -y, -z'
'x, -y, z-1/2'
'-x+1/2, -y+1/2, -z'
'x+1/2, -y+1/2, z-1/2'

loop_
_atom_site_label
_atom_site_type_symbol
_atom_site_fract_x
_atom_site_fract_y
_atom_site_fract_z
_atom_site_U_iso_or_equiv
_atom_site_adp_type
_atom_site_occupancy
_atom_site_symmetry_multiplicity
_atom_site_calc_flag
_atom_site_refinement_flags
_atom_site_disorder_assembly
_atom_site_disorder_group
C1 C 0.4807(3) 0.1850(4) 0.13781(12) 0.0437(9) Uani 1 1 d . . .
C2 C 0.5650(2) 0.2577(4) 0.13121(13) 0.0454(10) Uani 1 1 d . . .
H2A H 0.6062 0.2454 0.157 0.054 Uiso 1 1 calc R . .
H2B H 0.5872 0.2088 0.108 0.054 Uiso 1 1 calc R . .
C3 C 0.6323(2) 0.4837(5) 0.11233(13) 0.0463(10) Uani 1 1 d . . .
H3A H 0.6561 0.43 0.0904 0.056 Uiso 1 1 calc R . .
H3B H 0.6746 0.4861 0.138 0.056 Uiso 1 1 calc R . .
C4 C 0.6107(2) 0.6376(5) 0.09701(13) 0.0478(10) Uani 1 1 d . . .
H4A H 0.5874 0.6911 0.1191 0.057 Uiso 1 1 calc R . .
H4B H 0.6622 0.687 0.0917 0.057 Uiso 1 1 calc R . .
C5 C 0.5188(3) 0.7784(5) 0.04289(14) 0.0583(11) Uani 1 1 d . . .
H5A H 0.5668 0.8366 0.037 0.07 Uiso 1 1 calc R . .
H5B H 0.4936 0.8271 0.0652 0.07 Uiso 1 1 calc R . .
C6 C 0.4532(3) 0.7693(5) 0.00259(14) 0.0591(12) Uani 1 1 d . . .
H6A H 0.4422 0.8671 -0.0087 0.071 Uiso 1 1 calc R . .
H6B H 0.4774 0.7135 -0.0188 0.071 Uiso 1 1 calc R . .
C7 C 0.3691(3) 0.7009(5) 0.00863(15) 0.0605(12) Uani 1 1 d . . .
H7A H 0.3486 0.7461 0.0329 0.073 Uiso 1 1 calc R . .
H7B H 0.3273 0.719 -0.0166 0.073 Uiso 1 1 calc R . .
C8 C 0.3022(3) 0.4750(5) 0.02798(14) 0.0570(12) Uani 1 1 d . . .
H8A H 0.2566 0.4748 0.0037 0.068 Uiso 1 1 calc R . .
H8B H 0.283 0.5296 0.051 0.068 Uiso 1 1 calc R . .
C9 C 0.3222(3) 0.3221(5) 0.04226(13) 0.0534(11) Uani 1 1 d . . .
H9A H 0.2707 0.2747 0.0484 0.064 Uiso 1 1 calc R . .
H9B H 0.343 0.2683 0.0195 0.064 Uiso 1 1 calc R . .
C10 C 0.4175(3) 0.1786(4) 0.09578(13) 0.0498(10) Uani 1 1 d . . .
H10A H 0.4453 0.1325 0.0739 0.06 Uiso 1 1 calc R . .
H10B H 0.3693 0.1183 0.1001 0.06 Uiso 1 1 calc R . .
C11 C 0.4998(3) 0.0292(5) 0.15295(16) 0.0660(13) Uani 1 1 d . . .
H11A H 0.5398 0.0304 0.1791 0.099 Uiso 1 1 calc R . .
H11B H 0.5237 -0.0237 0.1314 0.099 Uiso 1 1 calc R . .
H11C H 0.4479 -0.0171 0.158 0.099 Uiso 1 1 calc R . .
C12 C 0.3605(3) 0.2375(5) 0.17910(14) 0.0516(11) Uani 1 1 d . . .
H12A H 0.3588 0.144 0.1934 0.062 Uiso 1 1 calc R . .
H12B H 0.3234 0.2316 0.1517 0.062 Uiso 1 1 calc R . .
C13 C 0.3284(2) 0.3534(4) 0.20586(12) 0.0427(9) Uani 1 1 d . . .
C14 C 0.3696(3) 0.4147(4) 0.24471(12) 0.0464(9) Uani 1 1 d . . .
H14 H 0.4273 0.3913 0.259 0.056 Uiso 1 1 calc R . .
C15 C 0.3131(3) 0.5162(5) 0.25933(13) 0.0560(11) Uani 1 1 d . . .
H15 H 0.325 0.5741 0.2857 0.067 Uiso 1 1 calc R . .
C16 C 0.2368(3) 0.5196(5) 0.22979(15) 0.0609(12) Uani 1 1 d . . .
H16 H 0.1862 0.579 0.232 0.073 Uiso 1 1 calc R . .
C17 C 0.2463(3) 0.4192(5) 0.19709(14) 0.0541(11) Uani 1 1 d . . .
H17 H 0.2035 0.3991 0.1719 0.065 Uiso 1 1 calc R . .
C18 C 0.3987(3) 0.6436(4) 0.15086(13) 0.0478(10) Uani 1 1 d . . .
H18 H 0.4181 0.5799 0.1294 0.057 Uiso 1 1 calc R . .
C19 C 0.4463(3) 0.6836(4) 0.19057(14) 0.0515(11) Uani 1 1 d . . .
H19 H 0.5049 0.6532 0.2014 0.062 Uiso 1 1 calc R . .
C20 C 0.3954(3) 0.7750(4) 0.21189(13) 0.0513(10) Uani 1 1 d . . .
H20 H 0.4124 0.8204 0.24 0.062 Uiso 1 1 calc R . .
C21 C 0.3167(3) 0.7918(5) 0.18553(14) 0.0547(11) Uani 1 1 d . . .
H21 H 0.2688 0.8506 0.1921 0.066 Uiso 1 1 calc R . .
C22 C 0.3183(3) 0.7096(5) 0.14776(13) 0.0544(11) Uani 1 1 d . . .
H22 H 0.2717 0.7011 0.1236 0.065 Uiso 1 1 calc R . .
Fe1 Fe 0.33787(3) 0.57780(6) 0.200772(17) 0.04058(19) Uani 1 1 d . . .
N1 N 0.4480(2) 0.2671(4) 0.17184(10) 0.0411(8) Uani 1 1 d . . .
N2 N 0.5558(2) 0.4121(4) 0.12137(10) 0.0411(7) Uani 1 1 d . . .
N3 N 0.5490(2) 0.6356(4) 0.05798(11) 0.0432(8) Uani 1 1 d . . .
N4 N 0.3769(2) 0.5447(4) 0.01584(12) 0.0492(9) Uani 1 1 d . . .
N5 N 0.3866(2) 0.3212(4) 0.08064(11) 0.0480(9) Uani 1 1 d . . .
H1 H 0.452(2) 0.350(4) 0.1680(11) 0.029(11) Uiso 1 1 d . . .
H2C H 0.510(3) 0.427(4) 0.1005(14) 0.054(12) Uiso 1 1 d . . .
H3C H 0.570(2) 0.590(4) 0.0385(12) 0.039(11) Uiso 1 1 d . . .
H4C H 0.415(2) 0.534(4) 0.0320(12) 0.034(12) Uiso 1 1 d . . .
H5C H 0.367(3) 0.362(5) 0.0988(13) 0.048(14) Uiso 1 1 d . . .

loop_
_atom_site_aniso_label
_atom_site_aniso_U_11
_atom_site_aniso_U_22
_atom_site_aniso_U_33
_atom_site_aniso_U_23
_atom_site_aniso_U_13
_atom_site_aniso_U_12
C1 0.054(2) 0.036(2) 0.043(2) 0.0028(18) 0.0125(19) 0.0056(18)
C2 0.047(2) 0.043(2) 0.047(2) 0.0010(19) 0.0107(18) 0.0045(19)
C3 0.036(2) 0.060(3) 0.042(2) 0.003(2) 0.0009(17) -0.0033(19)
C4 0.042(2) 0.052(2) 0.050(2) 0.0030(19) 0.0081(19) -0.0125(19)
C5 0.072(3) 0.040(2) 0.063(3) 0.003(2) 0.012(2) 0.000(2)
C6 0.070(3) 0.050(3) 0.057(3) 0.014(2) 0.009(2) 0.012(2)
C7 0.058(3) 0.060(3) 0.063(3) 0.012(2) 0.006(2) 0.018(2)
C8 0.041(2) 0.082(3) 0.046(2) 0.000(2) -0.0010(19) -0.001(2)
C9 0.042(2) 0.072(3) 0.043(2) -0.005(2) -0.0003(19) -0.020(2)
C10 0.061(3) 0.042(2) 0.048(2) -0.0062(19) 0.014(2) -0.008(2)
C11 0.085(4) 0.038(2) 0.079(3) 0.011(2) 0.028(3) 0.009(2)
C12 0.057(3) 0.045(2) 0.057(3) 0.003(2) 0.022(2) -0.011(2)
C13 0.042(2) 0.042(2) 0.048(2) 0.0060(18) 0.0173(18) -0.0052(18)
C14 0.053(2) 0.048(2) 0.040(2) 0.009(2) 0.0104(18) -0.005(2)
C15 0.070(3) 0.063(3) 0.040(2) 0.001(2) 0.025(2) -0.006(2)
C16 0.051(3) 0.070(3) 0.069(3) 0.006(3) 0.034(2) 0.002(2)
C17 0.042(2) 0.069(3) 0.053(2) 0.000(2) 0.0130(19) -0.010(2)
C18 0.063(3) 0.037(2) 0.048(2) 0.0078(19) 0.024(2) 0.003(2)
C19 0.042(2) 0.043(2) 0.071(3) 0.014(2) 0.013(2) -0.0035(19)
C20 0.066(3) 0.041(2) 0.047(2) 0.0023(19) 0.008(2) 0.000(2)
C21 0.067(3) 0.047(3) 0.054(3) 0.009(2) 0.019(2) 0.021(2)
C22 0.061(3) 0.056(3) 0.046(2) 0.013(2) 0.006(2) 0.009(2)
Fe1 0.0415(3) 0.0438(3) 0.0382(3) 0.0037(3) 0.0117(2) 0.0021(3)
N1 0.050(2) 0.034(2) 0.0412(18) 0.0051(15) 0.0121(15) 0.0002(16)
N2 0.0371(17) 0.0442(19) 0.0423(17) 0.0078(16) 0.0066(15) 0.0005(16)
N3 0.052(2) 0.0402(19) 0.0383(18) -0.0009(15) 0.0096(16) -0.0023(16)
N4 0.042(2) 0.062(3) 0.042(2) 0.0027(17) -0.0010(17) 0.0072(18)
N5 0.052(2) 0.049(2) 0.041(2) -0.0014(17) 0.0009(17) -0.0082(17)

loop_
_atom_type_symbol
_atom_type_description
_atom_type_scat_dispersion_real
_atom_type_scat_dispersion_imag
_atom_type_scat_source
C C 0.0033 0.0016 'International Tables Vol C Tables 4.2.6.8 and 6.1.1.4'
H H 0 0 'International Tables Vol C Tables 4.2.6.8 and 6.1.1.4'
Fe Fe 0.3463 0.8444 'International Tables Vol C Tables 4.2.6.8 and 6.1.1.4'
N N 0.0061 0.0033 'International Tables Vol C Tables 4.2.6.8 and 6.1.1.4'

loop_
_geom_angle_atom_site_label_1
_geom_angle_atom_site_label_2
_geom_angle_atom_site_label_3
_geom_angle
_geom_angle_site_symmetry_1
_geom_angle_site_symmetry_3
_geom_angle_publ_flag
N1 C1 C11 109.1(3) . . ?
N1 C1 C2 106.7(3) . . ?
C11 C1 C2 108.3(3) . . ?
N1 C1 C10 113.2(3) . . ?
C11 C1 C10 107.9(3) . . ?
C2 C1 C10 111.5(3) . . ?
N2 C2 C1 113.0(3) . . ?
N2 C3 C4 109.3(3) . . ?
N3 C4 C3 110.5(3) . . ?
N3 C5 C6 112.1(4) . . ?
C7 C6 C5 115.0(4) . . ?
N4 C7 C6 111.9(4) . . ?
N4 C8 C9 110.5(4) . . ?
N5 C9 C8 110.2(3) . . ?
N5 C10 C1 113.1(3) . . ?
N1 C12 C13 111.6(3) . . ?
C14 C13 C17 106.7(4) . . ?
C14 C13 C12 128.4(4) . . ?
C17 C13 C12 124.9(4) . . ?
C14 C13 Fe1 69.1(2) . . ?
C17 C13 Fe1 68.8(2) . . ?
C12 C13 Fe1 128.9(3) . . ?
C13 C14 C15 108.2(4) . . ?
C13 C14 Fe1 70.8(2) . . ?
C15 C14 Fe1 68.8(2) . . ?
C16 C15 C14 108.7(4) . . ?
C16 C15 Fe1 70.0(2) . . ?
C14 C15 Fe1 70.5(2) . . ?
C17 C16 C15 107.0(4) . . ?
C17 C16 Fe1 70.2(2) . . ?
C15 C16 Fe1 69.4(2) . . ?
C16 C17 C13 109.4(4) . . ?
C16 C17 Fe1 69.4(2) . . ?
C13 C17 Fe1 70.8(2) . . ?
C22 C18 C19 108.0(4) . . ?
C22 C18 Fe1 69.7(2) . . ?
C19 C18 Fe1 69.3(2) . . ?
C20 C19 C18 108.2(4) . . ?
C20 C19 Fe1 69.4(2) . . ?
C18 C19 Fe1 70.5(2) . . ?
C21 C20 C19 107.9(4) . . ?
C21 C20 Fe1 70.1(2) . . ?
C19 C20 Fe1 70.2(2) . . ?
C20 C21 C22 108.3(4) . . ?
C20 C21 Fe1 69.7(2) . . ?
C22 C21 Fe1 70.2(2) . . ?
C18 C22 C21 107.7(4) . . ?
C18 C22 Fe1 70.4(2) . . ?
C21 C22 Fe1 69.3(2) . . ?
C15 Fe1 C20 103.58(18) . . ?
C15 Fe1 C16 40.67(17) . . ?
C20 Fe1 C16 121.29(19) . . ?
C15 Fe1 C21 115.87(18) . . ?
C20 Fe1 C21 40.21(17) . . ?
C16 Fe1 C21 104.26(19) . . ?
C15 Fe1 C19 124.10(18) . . ?
C20 Fe1 C19 40.34(16) . . ?
C16 Fe1 C19 159.32(19) . . ?
C21 Fe1 C19 67.49(17) . . ?
C15 Fe1 C17 67.63(18) . . ?
C20 Fe1 C17 159.84(17) . . ?
C16 Fe1 C17 40.38(17) . . ?
C21 Fe1 C17 125.60(18) . . ?
C19 Fe1 C17 159.39(17) . . ?
C15 Fe1 C22 151.94(19) . . ?
C20 Fe1 C22 67.92(18) . . ?
C16 Fe1 C22 119.35(19) . . ?
C21 Fe1 C22 40.48(17) . . ?
C19 Fe1 C22 67.52(18) . . ?
C17 Fe1 C22 110.81(18) . . ?
C15 Fe1 C14 40.67(16) . . ?
C20 Fe1 C14 118.39(16) . . ?
C16 Fe1 C14 68.49(18) . . ?
C21 Fe1 C14 151.39(17) . . ?
C19 Fe1 C14 109.12(16) . . ?
C17 Fe1 C14 67.56(17) . . ?
C22 Fe1 C14 166.91(17) . . ?
C15 Fe1 C18 163.24(18) . . ?
C20 Fe1 C18 67.71(17) . . ?
C16 Fe1 C18 156.09(19) . . ?
C21 Fe1 C18 67.42(16) . . ?
C19 Fe1 C18 40.20(16) . . ?
C17 Fe1 C18 125.18(17) . . ?
C22 Fe1 C18 39.89(16) . . ?
C14 Fe1 C18 129.52(16) . . ?
C15 Fe1 C13 68.05(17) . . ?
C20 Fe1 C13 155.06(16) . . ?
C16 Fe1 C13 68.51(17) . . ?
C21 Fe1 C13 164.72(18) . . ?
C19 Fe1 C13 123.82(16) . . ?
C17 Fe1 C13 40.45(16) . . ?
C22 Fe1 C13 130.22(17) . . ?
C14 Fe1 C13 40.14(15) . . ?
C18 Fe1 C13 113.48(16) . . ?
C12 N1 C1 117.8(3) . . ?
C3 N2 C2 115.1(3) . . ?
C5 N3 C4 114.4(3) . . ?
C8 N4 C7 115.0(4) . . ?
C10 N5 C9 115.9(3) . . ?

loop_
_geom_bond_atom_site_label_1
_geom_bond_atom_site_label_2
_geom_bond_distance
_geom_bond_site_symmetry_2
_geom_bond_publ_flag
C1 N1 1.469(5) . ?
C1 C11 1.522(6) . ?
C1 C2 1.536(5) . ?
C1 C10 1.536(6) . ?
C2 N2 1.452(5) . ?
C3 N2 1.446(5) . ?
C3 C4 1.514(6) . ?
C4 N3 1.451(5) . ?
C5 N3 1.450(5) . ?
C5 C6 1.517(6) . ?
C6 C7 1.513(6) . ?
C7 N4 1.452(5) . ?
C8 N4 1.448(5) . ?
C8 C9 1.492(6) . ?
C9 N5 1.461(5) . ?
C10 N5 1.452(5) . ?
C12 N1 1.465(5) . ?
C12 C13 1.494(6) . ?
C13 C14 1.414(5) . ?
C13 C17 1.423(6) . ?
C13 Fe1 2.071(4) . ?
C14 C15 1.416(6) . ?
C14 Fe1 2.049(4) . ?
C15 C16 1.411(6) . ?
C15 Fe1 2.027(4) . ?
C16 C17 1.408(6) . ?
C16 Fe1 2.035(4) . ?
C17 Fe1 2.045(4) . ?
C18 C22 1.401(6) . ?
C18 C19 1.409(6) . ?
C18 Fe1 2.058(4) . ?
C19 C20 1.404(6) . ?
C19 Fe1 2.042(4) . ?
C20 C21 1.398(6) . ?
C20 Fe1 2.031(4) . ?
C21 C22 1.413(6) . ?
C21 Fe1 2.036(4) . ?
C22 Fe1 2.049(4) . ?

loop_
_geom_hbond_atom_site_label_D
_geom_hbond_atom_site_label_H
_geom_hbond_atom_site_label_A
_geom_hbond_distance_DH
_geom_hbond_distance_HA
_geom_hbond_distance_DA
_geom_hbond_angle_DHA
_geom_hbond_site_symmetry_A
N1 H1 N2 0.78(4) 2.43(4) 2.837(4) 114(3) .
N2 H2C N5 0.91(4) 2.19(4) 2.914(5) 136(3) .
N3 H3C N4 0.85(4) 2.37(4) 3.220(5) 178(3) 5_665
N4 H4C N3 0.74(4) 2.35(4) 2.968(5) 142(4) .

loop_
_geom_torsion_atom_site_label_1
_geom_torsion_atom_site_label_2
_geom_torsion_atom_site_label_3
_geom_torsion_atom_site_label_4
_geom_torsion
_geom_torsion_site_symmetry_1
_geom_torsion_site_symmetry_2
_geom_torsion_site_symmetry_3
_geom_torsion_site_symmetry_4
_geom_torsion_publ_flag
N1 C1 C2 N2 -56.1(4) . . . . ?
C11 C1 C2 N2 -173.5(3) . . . . ?
C10 C1 C2 N2 68.0(4) . . . . ?
N2 C3 C4 N3 -60.9(4) . . . . ?
N3 C5 C6 C7 67.5(5) . . . . ?
C5 C6 C7 N4 -71.6(5) . . . . ?
N4 C8 C9 N5 63.2(5) . . . . ?
N1 C1 C10 N5 52.4(5) . . . . ?
C11 C1 C10 N5 173.3(4) . . . . ?
C2 C1 C10 N5 -67.9(4) . . . . ?
N1 C12 C13 C14 -47.8(5) . . . . ?
N1 C12 C13 C17 135.1(4) . . . . ?
N1 C12 C13 Fe1 45.3(5) . . . . ?
C17 C13 C14 C15 0.1(4) . . . . ?
C12 C13 C14 C15 -177.5(4) . . . . ?
Fe1 C13 C14 C15 58.8(3) . . . . ?
C17 C13 C14 Fe1 -58.7(3) . . . . ?
C12 C13 C14 Fe1 123.7(4) . . . . ?
C13 C14 C15 C16 -0.3(5) . . . . ?
Fe1 C14 C15 C16 59.8(3) . . . . ?
C13 C14 C15 Fe1 -60.0(3) . . . . ?
C14 C15 C16 C17 0.3(5) . . . . ?
Fe1 C15 C16 C17 60.5(3) . . . . ?
C14 C15 C16 Fe1 -60.1(3) . . . . ?
C15 C16 C17 C13 -0.3(5) . . . . ?
Fe1 C16 C17 C13 59.6(3) . . . . ?
C15 C16 C17 Fe1 -59.9(3) . . . . ?
C14 C13 C17 C16 0.1(4) . . . . ?
C12 C13 C17 C16 177.8(4) . . . . ?
Fe1 C13 C17 C16 -58.8(3) . . . . ?
C14 C13 C17 Fe1 58.9(3) . . . . ?
C12 C13 C17 Fe1 -123.4(4) . . . . ?
C22 C18 C19 C20 -0.3(4) . . . . ?
Fe1 C18 C19 C20 -59.5(3) . . . . ?
C22 C18 C19 Fe1 59.1(3) . . . . ?
C18 C19 C20 C21 -0.1(5) . . . . ?
Fe1 C19 C20 C21 -60.3(3) . . . . ?
C18 C19 C20 Fe1 60.2(3) . . . . ?
C19 C20 C21 C22 0.5(5) . . . . ?
Fe1 C20 C21 C22 -59.9(3) . . . . ?
C19 C20 C21 Fe1 60.3(3) . . . . ?
C19 C18 C22 C21 0.6(5) . . . . ?
Fe1 C18 C22 C21 59.5(3) . . . . ?
C19 C18 C22 Fe1 -58.9(3) . . . . ?
C20 C21 C22 C18 -0.7(5) . . . . ?
Fe1 C21 C22 C18 -60.2(3) . . . . ?
C20 C21 C22 Fe1 59.5(3) . . . . ?
C16 C15 Fe1 C20 122.6(3) . . . . ?
C14 C15 Fe1 C20 -118.0(3) . . . . ?
C14 C15 Fe1 C16 119.4(4) . . . . ?
C16 C15 Fe1 C21 81.7(3) . . . . ?
C14 C15 Fe1 C21 -158.9(2) . . . . ?
C16 C15 Fe1 C19 161.0(3) . . . . ?
C14 C15 Fe1 C19 -79.6(3) . . . . ?
C16 C15 Fe1 C17 -38.3(3) . . . . ?
C14 C15 Fe1 C17 81.1(3) . . . . ?
C16 C15 Fe1 C22 54.3(5) . . . . ?
C14 C15 Fe1 C22 173.7(3) . . . . ?
C16 C15 Fe1 C14 -119.4(4) . . . . ?
C16 C15 Fe1 C18 179.2(5) . . . . ?
C14 C15 Fe1 C18 -61.4(7) . . . . ?
C16 C15 Fe1 C13 -82.1(3) . . . . ?
C14 C15 Fe1 C13 37.3(2) . . . . ?
C21 C20 Fe1 C15 -114.2(3) . . . . ?
C19 C20 Fe1 C15 127.3(3) . . . . ?
C21 C20 Fe1 C16 -74.2(3) . . . . ?
C19 C20 Fe1 C16 167.3(3) . . . . ?
C19 C20 Fe1 C21 -118.5(4) . . . . ?
C21 C20 Fe1 C19 118.5(4) . . . . ?
C21 C20 Fe1 C17 -52.7(6) . . . . ?
C19 C20 Fe1 C17 -171.2(4) . . . . ?
C21 C20 Fe1 C22 37.7(2) . . . . ?
C19 C20 Fe1 C22 -80.8(3) . . . . ?
C21 C20 Fe1 C14 -155.0(2) . . . . ?
C19 C20 Fe1 C14 86.5(3) . . . . ?
C21 C20 Fe1 C18 80.9(3) . . . . ?
C19 C20 Fe1 C18 -37.6(2) . . . . ?
C21 C20 Fe1 C13 178.9(3) . . . . ?
C19 C20 Fe1 C13 60.5(5) . . . . ?
C17 C16 Fe1 C15 -117.8(4) . . . . ?
C17 C16 Fe1 C20 168.8(2) . . . . ?
C15 C16 Fe1 C20 -73.4(3) . . . . ?
C17 C16 Fe1 C21 128.9(3) . . . . ?
C15 C16 Fe1 C21 -113.3(3) . . . . ?
C17 C16 Fe1 C19 -167.5(4) . . . . ?
C15 C16 Fe1 C19 -49.7(6) . . . . ?
C15 C16 Fe1 C17 117.8(4) . . . . ?
C17 C16 Fe1 C22 88.2(3) . . . . ?
C15 C16 Fe1 C22 -154.0(3) . . . . ?
C17 C16 Fe1 C14 -80.2(3) . . . . ?
C15 C16 Fe1 C14 37.6(3) . . . . ?
C17 C16 Fe1 C18 62.8(5) . . . . ?
C15 C16 Fe1 C18 -179.4(4) . . . . ?
C17 C16 Fe1 C13 -36.9(3) . . . . ?
C15 C16 Fe1 C13 80.9(3) . . . . ?
C20 C21 Fe1 C15 80.3(3) . . . . ?
C22 C21 Fe1 C15 -160.5(3) . . . . ?
C22 C21 Fe1 C20 119.3(4) . . . . ?
C20 C21 Fe1 C16 122.0(3) . . . . ?
C22 C21 Fe1 C16 -118.8(3) . . . . ?
C20 C21 Fe1 C19 -38.0(3) . . . . ?
C22 C21 Fe1 C19 81.2(3) . . . . ?
C20 C21 Fe1 C17 160.3(2) . . . . ?
C22 C21 Fe1 C17 -80.5(3) . . . . ?
C20 C21 Fe1 C22 -119.3(4) . . . . ?
C20 C21 Fe1 C14 50.9(5) . . . . ?
C22 C21 Fe1 C14 170.1(3) . . . . ?
C20 C21 Fe1 C18 -81.7(3) . . . . ?
C22 C21 Fe1 C18 37.6(3) . . . . ?
C20 C21 Fe1 C13 -178.3(5) . . . . ?
C22 C21 Fe1 C13 -59.1(7) . . . . ?
C20 C19 Fe1 C15 -68.9(3) . . . . ?
C18 C19 Fe1 C15 172.0(2) . . . . ?
C18 C19 Fe1 C20 -119.1(3) . . . . ?
C20 C19 Fe1 C16 -32.1(6) . . . . ?
C18 C19 Fe1 C16 -151.1(5) . . . . ?
C20 C19 Fe1 C21 37.9(2) . . . . ?
C18 C19 Fe1 C21 -81.2(3) . . . . ?
C20 C19 Fe1 C17 171.4(4) . . . . ?
C18 C19 Fe1 C17 52.3(6) . . . . ?
C20 C19 Fe1 C22 81.9(3) . . . . ?
C18 C19 Fe1 C22 -37.2(2) . . . . ?
C20 C19 Fe1 C14 -111.7(3) . . . . ?
C18 C19 Fe1 C14 129.3(2) . . . . ?
C20 C19 Fe1 C18 119.1(3) . . . . ?
C20 C19 Fe1 C13 -153.8(2) . . . . ?
C18 C19 Fe1 C13 87.2(3) . . . . ?
C16 C17 Fe1 C15 38.6(3) . . . . ?
C13 C17 Fe1 C15 -81.9(3) . . . . ?
C16 C17 Fe1 C20 -28.8(6) . . . . ?
C13 C17 Fe1 C20 -149.3(4) . . . . ?
C13 C17 Fe1 C16 -120.5(4) . . . . ?
C16 C17 Fe1 C21 -68.0(3) . . . . ?
C13 C17 Fe1 C21 171.5(2) . . . . ?
C16 C17 Fe1 C19 167.5(4) . . . . ?
C13 C17 Fe1 C19 47.0(6) . . . . ?
C16 C17 Fe1 C22 -111.3(3) . . . . ?
C13 C17 Fe1 C22 128.3(2) . . . . ?
C16 C17 Fe1 C14 82.7(3) . . . . ?
C13 C17 Fe1 C14 -37.8(2) . . . . ?
C16 C17 Fe1 C18 -153.8(3) . . . . ?
C13 C17 Fe1 C18 85.7(3) . . . . ?
C16 C17 Fe1 C13 120.5(4) . . . . ?
C18 C22 Fe1 C15 158.4(4) . . . . ?
C21 C22 Fe1 C15 39.7(5) . . . . ?
C18 C22 Fe1 C20 81.2(3) . . . . ?
C21 C22 Fe1 C20 -37.4(3) . . . . ?
C18 C22 Fe1 C16 -164.3(3) . . . . ?
C21 C22 Fe1 C16 77.1(3) . . . . ?
C18 C22 Fe1 C21 118.6(4) . . . . ?
C18 C22 Fe1 C19 37.5(3) . . . . ?
C21 C22 Fe1 C19 -81.2(3) . . . . ?
C18 C22 Fe1 C17 -120.4(3) . . . . ?
C21 C22 Fe1 C17 120.9(3) . . . . ?
C18 C22 Fe1 C14 -40.1(9) . . . . ?
C21 C22 Fe1 C14 -158.8(7) . . . . ?
C21 C22 Fe1 C18 -118.6(4) . . . . ?
C18 C22 Fe1 C13 -78.6(3) . . . . ?
C21 C22 Fe1 C13 162.8(2) . . . . ?
C13 C14 Fe1 C15 119.4(3) . . . . ?
C13 C14 Fe1 C20 -163.3(2) . . . . ?
C15 C14 Fe1 C20 77.3(3) . . . . ?
C13 C14 Fe1 C16 81.7(3) . . . . ?
C15 C14 Fe1 C16 -37.6(3) . . . . ?
C13 C14 Fe1 C21 162.0(3) . . . . ?
C15 C14 Fe1 C21 42.6(5) . . . . ?
C13 C14 Fe1 C19 -120.2(2) . . . . ?
C15 C14 Fe1 C19 120.5(3) . . . . ?
C13 C14 Fe1 C17 38.1(2) . . . . ?
C15 C14 Fe1 C17 -81.3(3) . . . . ?
C13 C14 Fe1 C22 -47.4(8) . . . . ?
C15 C14 Fe1 C22 -166.8(7) . . . . ?
C13 C14 Fe1 C18 -79.8(3) . . . . ?
C15 C14 Fe1 C18 160.8(3) . . . . ?
C15 C14 Fe1 C13 -119.4(3) . . . . ?
C22 C18 Fe1 C15 -143.0(6) . . . . ?
C19 C18 Fe1 C15 -23.5(7) . . . . ?
C22 C18 Fe1 C20 -81.8(3) . . . . ?
C19 C18 Fe1 C20 37.7(2) . . . . ?
C22 C18 Fe1 C16 35.6(6) . . . . ?
C19 C18 Fe1 C16 155.1(4) . . . . ?
C22 C18 Fe1 C21 -38.1(3) . . . . ?
C19 C18 Fe1 C21 81.4(3) . . . . ?
C22 C18 Fe1 C19 -119.5(4) . . . . ?
C22 C18 Fe1 C17 80.5(3) . . . . ?
C19 C18 Fe1 C17 -160.1(2) . . . . ?
C19 C18 Fe1 C22 119.5(4) . . . . ?
C22 C18 Fe1 C14 169.1(3) . . . . ?
C19 C18 Fe1 C14 -71.4(3) . . . . ?
C22 C18 Fe1 C13 125.3(3) . . . . ?
C19 C18 Fe1 C13 -115.2(2) . . . . ?
C14 C13 Fe1 C15 -37.8(2) . . . . ?
C17 C13 Fe1 C15 80.8(3) . . . . ?
C12 C13 Fe1 C15 -160.8(4) . . . . ?
C14 C13 Fe1 C20 36.8(5) . . . . ?
C17 C13 Fe1 C20 155.4(4) . . . . ?
C12 C13 Fe1 C20 -86.3(5) . . . . ?
C14 C13 Fe1 C16 -81.7(3) . . . . ?
C17 C13 Fe1 C16 36.9(2) . . . . ?
C12 C13 Fe1 C16 155.2(4) . . . . ?
C14 C13 Fe1 C21 -145.8(6) . . . . ?
C17 C13 Fe1 C21 -27.2(7) . . . . ?
C12 C13 Fe1 C21 91.1(7) . . . . ?
C14 C13 Fe1 C19 79.5(3) . . . . ?
C17 C13 Fe1 C19 -162.0(2) . . . . ?
C12 C13 Fe1 C19 -43.6(4) . . . . ?
C14 C13 Fe1 C17 -118.6(3) . . . . ?
C12 C13 Fe1 C17 118.4(5) . . . . ?
C14 C13 Fe1 C22 167.4(2) . . . . ?
C17 C13 Fe1 C22 -74.0(3) . . . . ?
C12 C13 Fe1 C22 44.3(4) . . . . ?
C17 C13 Fe1 C14 118.6(3) . . . . ?
C12 C13 Fe1 C14 -123.1(5) . . . . ?
C14 C13 Fe1 C18 124.1(2) . . . . ?
C17 C13 Fe1 C18 -117.3(2) . . . . ?
C12 C13 Fe1 C18 1.1(4) . . . . ?
C13 C12 N1 C1 -165.0(3) . . . . ?
C11 C1 N1 C12 -74.1(5) . . . . ?
C2 C1 N1 C12 169.0(3) . . . . ?
C10 C1 N1 C12 46.0(5) . . . . ?
C4 C3 N2 C2 172.6(3) . . . . ?
C1 C2 N2 C3 -176.4(3) . . . . ?
C6 C5 N3 C4 -178.8(4) . . . . ?
C3 C4 N3 C5 174.9(3) . . . . ?
C9 C8 N4 C7 -169.7(4) . . . . ?
C6 C7 N4 C8 171.5(4) . . . . ?
C1 C10 N5 C9 -176.2(3) . . . . ?
C8 C9 N5 C10 -174.7(4) . . . . ?
